data_7200191
loop_
_publ_author_name
'Wang, Guan-Hua'
'Li, Zhi-Gang'
'Jia, Heng-Qing'
'Hu, Ning-Hai'
'Xu, Jing-Wei'

_publ_section_title
;
 Metal--organic frameworks based on the pyridine-2,3-dicarboxylate and
 a flexible bispyridyl ligand: syntheses, structures, and
 photoluminescence
;
_journal_issue 2
_journal_name_full CrystEngComm
_journal_page_first 292
_journal_paper_doi 10.1039/b809557d
_journal_volume 11
_journal_year 2009
_chemical_formula_sum 'C20 H22 N3 O6.5 Zn'
_chemical_formula_weight 473.78
_chemical_name_systematic
;
?
;
_space_group_IT_number 96
_symmetry_cell_setting tetragonal
_symmetry_space_group_name_Hall 'P 4nw 2abw'
_symmetry_space_group_name_H-M 'P 43 21 2'
_atom_sites_solution_hydrogens geom
_atom_sites_solution_primary direct
_atom_sites_solution_secondary difmap
_audit_creation_method SHELXL-97
_cell_angle_alpha 90.00
_cell_angle_beta 90.00
_cell_angle_gamma 90.00
_cell_formula_units_Z 8
_cell_length_a 12.5412(9)
_cell_length_b 12.5412(9)
_cell_length_c 27.227(4)
_cell_measurement_reflns_used 2520
_cell_measurement_temperature 185(2)
_cell_measurement_theta_max 21.44
_cell_measurement_theta_min 2.21
_cell_volume 4282.3(8)
_computing_cell_refinement 'SAINT (Bruker, 2007)'
_computing_data_collection 'SMART (Bruker, 2007)'
_computing_data_reduction SAINT
_computing_molecular_graphics 'SHELXTL (Sheldrick, 2008)'
_computing_publication_material SHELXTL
_computing_structure_refinement 'SHELXL97 (Sheldrick, 2008)'
_computing_structure_solution 'SHELXS97 (Sheldrick, 2008)'
_diffrn_ambient_temperature 185(2)
_diffrn_measured_fraction_theta_full 1.000
_diffrn_measured_fraction_theta_max 1.000
_diffrn_measurement_device_type 'Bruker SMART APEX CCD area-detector'
_diffrn_measurement_method '\f and \w scans'
_diffrn_radiation_monochromator graphite
_diffrn_radiation_source 'fine-focus sealed tube'
_diffrn_radiation_type MoK\a
_diffrn_radiation_wavelength 0.71073
_diffrn_reflns_av_R_equivalents 0.0930
_diffrn_reflns_av_sigmaI/netI 0.0691
_diffrn_reflns_limit_h_max 14
_diffrn_reflns_limit_h_min -14
_diffrn_reflns_limit_k_max 14
_diffrn_reflns_limit_k_min -8
_diffrn_reflns_limit_l_max 32
_diffrn_reflns_limit_l_min -32
_diffrn_reflns_number 22153
_diffrn_reflns_theta_full 25.01
_diffrn_reflns_theta_max 25.01
_diffrn_reflns_theta_min 1.79
_exptl_absorpt_coefficient_mu 1.191
_exptl_absorpt_correction_T_max 0.918
_exptl_absorpt_correction_T_min 0.851
_exptl_absorpt_correction_type multi-scan
_exptl_absorpt_process_details '(SADABS; Sheldrick, 1996)'
_exptl_crystal_colour colorless
_exptl_crystal_density_diffrn 1.470
_exptl_crystal_density_method 'not measured'
_exptl_crystal_description block
_exptl_crystal_F_000 1960
_exptl_crystal_size_max 0.14
_exptl_crystal_size_mid 0.11
_exptl_crystal_size_min 0.07
_refine_diff_density_max 1.032
_refine_diff_density_min -0.351
_refine_diff_density_rms 0.106
_refine_ls_abs_structure_details 'Flack (1983); 1541 Friedel pairs'
_refine_ls_abs_structure_Flack 0.33(4)
_refine_ls_extinction_method none
_refine_ls_goodness_of_fit_ref 1.013
_refine_ls_hydrogen_treatment constr
_refine_ls_matrix_type full
_refine_ls_number_parameters 290
_refine_ls_number_reflns 3785
_refine_ls_number_restraints 0
_refine_ls_restrained_S_all 1.013
_refine_ls_R_factor_all 0.0992
_refine_ls_R_factor_gt 0.0674
_refine_ls_shift/su_max 0.001
_refine_ls_shift/su_mean 0.000
_refine_ls_structure_factor_coef Fsqd
_refine_ls_weighting_details 'calc w=1/[\s^2^(Fo^2^)+(0.1240P)^2^+1.0847P] where P=(Fo^2^+2Fc^2^)/3'
_refine_ls_weighting_scheme calc
_refine_ls_wR_factor_gt 0.1739
_refine_ls_wR_factor_ref 0.1918
_reflns_number_gt 2763
_reflns_number_total 3785
_reflns_threshold_expression >2\s(I)
_cod_data_source_file b809557d.txt
_cod_data_source_block w079b
_cod_depositor_comments
;
The following automatic conversions were performed:
'_symmetry_cell_setting' value 'Tetragonal' changed to 'tetragonal'
according to '/home/saulius/struct/CIF-dictionaries/cif_core.dic'
dictionary named 'cif_core.dic' version 2.4.1 from 2010-06-29.

Automatic conversion script
Id: cif_fix_enum 1527 2010-12-29 10:47:43Z saulius 
;
_cod_original_cell_volume 4282.2(8)
_cod_original_formula_sum 'C20 H22 N3 O6.50 Zn'
_cod_database_code 7200191

loop_
_symmetry_equiv_pos_as_xyz
'x, y, z'
'-x, -y, z+1/2'
'-y+1/2, x+1/2, z+3/4'
'y+1/2, -x+1/2, z+1/4'
'-x+1/2, y+1/2, -z+3/4'
'x+1/2, -y+1/2, -z+1/4'
'y, x, -z'
'-y, -x, -z+1/2'

loop_
_atom_site_label
_atom_site_type_symbol
_atom_site_fract_x
_atom_site_fract_y
_atom_site_fract_z
_atom_site_U_iso_or_equiv
_atom_site_adp_type
_atom_site_occupancy
_atom_site_symmetry_multiplicity
_atom_site_calc_flag
_atom_site_refinement_flags
_atom_site_disorder_assembly
_atom_site_disorder_group
Zn1 Zn 0.76603(7) 0.22990(7) 0.03753(3) 0.0360(3) Uani 1 1 d . . .
N1 N 0.7096(5) 0.1600(5) 0.10493(19) 0.0335(14) Uani 1 1 d . . .
N2 N 0.7806(6) 0.0969(5) -0.0081(2) 0.0439(16) Uani 1 1 d . . .
N3 N 0.7888(5) -0.6452(5) -0.0140(2) 0.0405(16) Uani 1 1 d . . .
O1 O 0.6043(4) 0.2483(5) 0.03295(17) 0.0491(15) Uani 1 1 d . . .
O2 O 0.4508(5) 0.2368(7) 0.07115(18) 0.066(2) Uani 1 1 d . . .
O3 O 0.4145(4) 0.2520(5) 0.18518(18) 0.0479(15) Uani 1 1 d . . .
O4 O 0.3739(5) 0.0875(6) 0.1595(2) 0.0630(19) Uani 1 1 d . . .
C1 C 0.6032(6) 0.1733(6) 0.1117(3) 0.0349(18) Uani 1 1 d . . .
C2 C 0.5464(6) 0.2240(7) 0.0687(3) 0.0376(18) Uani 1 1 d . . .
C3 C 0.5531(6) 0.1444(6) 0.1558(2) 0.0341(18) Uani 1 1 d . . .
C4 C 0.4352(7) 0.1605(8) 0.1656(3) 0.044(2) Uani 1 1 d . . .
C5 C 0.6188(7) 0.0937(7) 0.1906(3) 0.045(2) Uani 1 1 d . . .
H5 H 0.5884 0.0698 0.2206 0.054 Uiso 1 1 calc R . .
C6 C 0.7231(8) 0.0781(7) 0.1826(3) 0.047(2) Uani 1 1 d . . .
H6 H 0.7664 0.0432 0.2063 0.056 Uiso 1 1 calc R . .
C7 C 0.7658(7) 0.1141(6) 0.1393(3) 0.0399(18) Uani 1 1 d . . .
H7 H 0.8401 0.1051 0.1340 0.048 Uiso 1 1 calc R . .
C8 C 0.8723(8) 0.0692(8) -0.0279(3) 0.053(2) Uani 1 1 d . . .
H8 H 0.9340 0.1096 -0.0200 0.064 Uiso 1 1 calc R . .
C9 C 0.8827(10) -0.0171(9) -0.0600(3) 0.070(3) Uani 1 1 d . . .
H9 H 0.9507 -0.0342 -0.0732 0.084 Uiso 1 1 calc R . .
C10 C 0.7982(10) -0.0756(8) -0.0722(3) 0.064(3) Uani 1 1 d . . .
C11 C 0.7024(9) -0.0485(8) -0.0500(3) 0.062(3) Uani 1 1 d . . .
H11 H 0.6406 -0.0899 -0.0566 0.074 Uiso 1 1 calc R . .
C12 C 0.6955(8) 0.0372(7) -0.0186(3) 0.050(2) Uani 1 1 d . . .
H12 H 0.6287 0.0542 -0.0041 0.061 Uiso 1 1 calc R . .
C13 C 0.8098(9) -0.1707(8) -0.1041(3) 0.064(3) Uani 1 1 d . . .
H13A H 0.7450 -0.1792 -0.1245 0.077 Uiso 1 1 calc R . .
H13B H 0.8713 -0.1606 -0.1264 0.077 Uiso 1 1 calc R . .
C14 C 0.8262(9) -0.2671(7) -0.0746(3) 0.067(3) Uani 1 1 d . . .
H14A H 0.7666 -0.2744 -0.0510 0.080 Uiso 1 1 calc R . .
H14B H 0.8929 -0.2596 -0.0555 0.080 Uiso 1 1 calc R . .
C15 C 0.8329(9) -0.3711(8) -0.1069(3) 0.060(2) Uani 1 1 d . . .
H15A H 0.7758 -0.3702 -0.1320 0.071 Uiso 1 1 calc R . .
H15B H 0.9025 -0.3736 -0.1240 0.071 Uiso 1 1 calc R . .
C16 C 0.8207(9) -0.4691(7) -0.0744(3) 0.049(2) Uani 1 1 d . . .
C17 C 0.7233(8) -0.4909(7) -0.0524(3) 0.054(2) Uani 1 1 d . . .
H17 H 0.6646 -0.4445 -0.0578 0.065 Uiso 1 1 calc R . .
C18 C 0.7106(7) -0.5797(7) -0.0227(3) 0.047(2) Uani 1 1 d . . .
H18 H 0.6430 -0.5931 -0.0082 0.056 Uiso 1 1 calc R . .
C19 C 0.8829(6) -0.6281(6) -0.0358(3) 0.0396(18) Uani 1 1 d . . .
H19 H 0.9388 -0.6776 -0.0300 0.048 Uiso 1 1 calc R . .
C20 C 0.9032(7) -0.5419(7) -0.0663(3) 0.042(2) Uani 1 1 d . . .
H20 H 0.9710 -0.5326 -0.0812 0.050 Uiso 1 1 calc R . .
O1W O 0.7517(7) -0.6389(7) 0.2109(3) 0.071(3) Uani 0.75 1 d P . .
H1A H 0.8008 -0.6830 0.2089 0.086 Uiso 0.75 1 d P . .
O2W O 0.6708(9) -0.5080(12) 0.1056(5) 0.091(5) Uani 0.55 1 d P . .
H2A H 0.7220 -0.4777 0.0932 0.109 Uiso 0.55 1 d P . .
H2B H 0.6228 -0.5134 0.0851 0.109 Uiso 0.55 1 d P . .
O3W O 0.4873(7) -0.5330(6) 0.0512(4) 0.073(3) Uani 0.75 1 d P . .
H3A H 0.5021 -0.6013 0.0449 0.087 Uiso 0.75 1 d P . .
O4W O 0.5744(13) -0.5957(13) 0.1729(6) 0.077(5) Uani 0.45 1 d P . .

loop_
_atom_site_aniso_label
_atom_site_aniso_U_11
_atom_site_aniso_U_22
_atom_site_aniso_U_33
_atom_site_aniso_U_23
_atom_site_aniso_U_13
_atom_site_aniso_U_12
Zn1 0.0330(5) 0.0473(5) 0.0278(4) 0.0010(4) -0.0023(3) -0.0045(4)
N1 0.033(4) 0.038(4) 0.029(3) -0.005(3) 0.002(3) -0.003(3)
N2 0.055(5) 0.049(4) 0.027(3) 0.001(3) -0.009(3) -0.006(3)
N3 0.044(4) 0.048(4) 0.029(3) -0.002(3) -0.002(3) -0.003(3)
O1 0.032(3) 0.074(4) 0.041(3) 0.014(3) -0.003(2) 0.003(3)
O2 0.043(4) 0.118(6) 0.036(3) 0.010(4) 0.004(2) 0.020(4)
O3 0.036(3) 0.069(5) 0.039(3) 0.002(3) 0.008(2) 0.009(3)
O4 0.039(4) 0.087(5) 0.063(4) -0.033(4) 0.006(3) -0.027(4)
C1 0.043(5) 0.035(5) 0.027(3) -0.007(3) 0.004(3) -0.006(4)
C2 0.026(4) 0.046(5) 0.040(4) -0.005(4) 0.002(3) 0.009(4)
C3 0.035(5) 0.037(5) 0.030(4) -0.003(3) 0.001(3) -0.006(3)
C4 0.040(5) 0.067(7) 0.026(4) -0.002(4) 0.003(4) 0.008(5)
C5 0.047(6) 0.053(6) 0.034(4) 0.004(4) 0.003(4) -0.008(4)
C6 0.044(5) 0.056(5) 0.041(4) 0.006(4) 0.001(4) -0.003(5)
C7 0.032(4) 0.051(5) 0.036(4) 0.004(3) -0.002(4) 0.004(4)
C8 0.061(6) 0.055(6) 0.044(5) -0.005(4) -0.005(4) 0.013(5)
C9 0.086(9) 0.068(7) 0.055(6) -0.019(5) -0.009(6) 0.021(6)
C10 0.095(10) 0.050(6) 0.046(5) -0.004(4) -0.011(6) 0.023(6)
C11 0.089(9) 0.052(6) 0.045(5) 0.008(4) -0.021(5) -0.029(6)
C12 0.064(7) 0.049(6) 0.039(4) 0.005(4) -0.014(4) -0.006(5)
C13 0.100(9) 0.056(6) 0.037(4) 0.008(4) -0.011(5) 0.001(5)
C14 0.105(8) 0.042(5) 0.053(5) -0.011(5) -0.023(5) -0.003(6)
C15 0.074(7) 0.051(6) 0.053(5) -0.002(5) 0.008(5) 0.000(5)
C16 0.078(7) 0.037(5) 0.031(4) 0.002(4) 0.001(4) -0.001(5)
C17 0.053(6) 0.051(5) 0.057(5) 0.002(4) 0.002(5) 0.015(5)
C18 0.047(6) 0.047(5) 0.046(4) 0.012(4) 0.011(4) 0.006(4)
C19 0.037(5) 0.042(5) 0.040(4) 0.004(4) 0.000(4) 0.009(4)
C20 0.042(5) 0.042(5) 0.042(4) -0.011(4) -0.005(4) 0.003(4)
O1W 0.057(6) 0.059(5) 0.099(6) -0.024(5) 0.015(5) -0.010(4)
O2W 0.022(6) 0.114(12) 0.137(12) -0.072(10) 0.012(7) 0.016(7)
O3W 0.054(5) 0.034(5) 0.130(8) 0.014(5) 0.025(5) 0.014(4)
O4W 0.051(10) 0.060(11) 0.120(13) 0.011(9) 0.022(9) 0.010(8)

loop_
_atom_type_symbol
_atom_type_description
_atom_type_scat_dispersion_real
_atom_type_scat_dispersion_imag
_atom_type_scat_source
C C 0.0033 0.0016 'International Tables Vol C Tables 4.2.6.8 and 6.1.1.4'
H H 0.0000 0.0000 'International Tables Vol C Tables 4.2.6.8 and 6.1.1.4'
N N 0.0061 0.0033 'International Tables Vol C Tables 4.2.6.8 and 6.1.1.4'
O O 0.0106 0.0060 'International Tables Vol C Tables 4.2.6.8 and 6.1.1.4'
Zn Zn 0.2839 1.4301 'International Tables Vol C Tables 4.2.6.8 and 6.1.1.4'

loop_
_geom_angle_atom_site_label_1
_geom_angle_atom_site_label_2
_geom_angle_atom_site_label_3
_geom_angle
_geom_angle_site_symmetry_1
_geom_angle_site_symmetry_3
_geom_angle_publ_flag
O3 Zn1 O1 157.7(2) 6 . ?
O3 Zn1 N2 103.2(3) 6 . ?
O1 Zn1 N2 98.1(3) . . ?
O3 Zn1 N3 92.1(2) 6 1_565 ?
O1 Zn1 N3 90.6(2) . 1_565 ?
N2 Zn1 N3 100.7(2) . 1_565 ?
O3 Zn1 N1 92.0(2) 6 . ?
O1 Zn1 N1 76.8(2) . . ?
N2 Zn1 N1 102.1(2) . . ?
N3 Zn1 N1 155.3(2) 1_565 . ?
C7 N1 C1 119.3(6) . . ?
C7 N1 Zn1 127.8(5) . . ?
C1 N1 Zn1 112.9(5) . . ?
C8 N2 C12 117.6(8) . . ?
C8 N2 Zn1 122.1(6) . . ?
C12 N2 Zn1 120.4(6) . . ?
C18 N3 C19 118.8(7) . . ?
C18 N3 Zn1 119.0(5) . 1_545 ?
C19 N3 Zn1 122.0(5) . 1_545 ?
C2 O1 Zn1 120.0(5) . . ?
C4 O3 Zn1 115.9(5) . 6_455 ?
N1 C1 C3 121.7(7) . . ?
N1 C1 C2 114.3(6) . . ?
C3 C1 C2 124.0(7) . . ?
O2 C2 O1 125.7(7) . . ?
O2 C2 C1 118.8(7) . . ?
O1 C2 C1 115.5(6) . . ?
C1 C3 C5 115.5(7) . . ?
C1 C3 C4 123.7(7) . . ?
C5 C3 C4 120.8(6) . . ?
O4 C4 O3 127.0(8) . . ?
O4 C4 C3 119.8(8) . . ?
O3 C4 C3 112.8(8) . . ?
C6 C5 C3 121.8(7) . . ?
C6 C5 H5 119.1 . . ?
C3 C5 H5 119.1 . . ?
C5 C6 C7 118.2(8) . . ?
C5 C6 H6 120.9 . . ?
C7 C6 H6 120.9 . . ?
N1 C7 C6 123.4(8) . . ?
N1 C7 H7 118.3 . . ?
C6 C7 H7 118.3 . . ?
N2 C8 C9 122.8(10) . . ?
N2 C8 H8 118.6 . . ?
C9 C8 H8 118.6 . . ?
C10 C9 C8 120.6(11) . . ?
C10 C9 H9 119.7 . . ?
C8 C9 H9 119.7 . . ?
C9 C10 C11 116.5(9) . . ?
C9 C10 C13 120.8(11) . . ?
C11 C10 C13 122.5(11) . . ?
C12 C11 C10 121.1(9) . . ?
C12 C11 H11 119.4 . . ?
C10 C11 H11 119.4 . . ?
N2 C12 C11 121.4(9) . . ?
N2 C12 H12 119.3 . . ?
C11 C12 H12 119.3 . . ?
C14 C13 C10 110.9(7) . . ?
C14 C13 H13A 109.5 . . ?
C10 C13 H13A 109.5 . . ?
C14 C13 H13B 109.5 . . ?
C10 C13 H13B 109.5 . . ?
H13A C13 H13B 108.0 . . ?
C13 C14 C15 112.6(7) . . ?
C13 C14 H14A 109.1 . . ?
C15 C14 H14A 109.1 . . ?
C13 C14 H14B 109.1 . . ?
C15 C14 H14B 109.1 . . ?
H14A C14 H14B 107.8 . . ?
C16 C15 C14 109.8(7) . . ?
C16 C15 H15A 109.7 . . ?
C14 C15 H15A 109.7 . . ?
C16 C15 H15B 109.7 . . ?
C14 C15 H15B 109.7 . . ?
H15A C15 H15B 108.2 . . ?
C17 C16 C20 117.0(8) . . ?
C17 C16 C15 119.9(9) . . ?
C20 C16 C15 123.0(9) . . ?
C16 C17 C18 120.8(8) . . ?
C16 C17 H17 119.6 . . ?
C18 C17 H17 119.6 . . ?
N3 C18 C17 121.8(8) . . ?
N3 C18 H18 119.1 . . ?
C17 C18 H18 119.1 . . ?
N3 C19 C20 123.5(7) . . ?
N3 C19 H19 118.2 . . ?
C20 C19 H19 118.2 . . ?
C19 C20 C16 118.0(8) . . ?
C19 C20 H20 121.0 . . ?
C16 C20 H20 121.0 . . ?
H2A O2W H2B 109.4 . . ?

loop_
_geom_bond_atom_site_label_1
_geom_bond_atom_site_label_2
_geom_bond_distance
_geom_bond_site_symmetry_2
_geom_bond_publ_flag
Zn1 O3 2.018(5) 6 ?
Zn1 O1 2.046(5) . ?
Zn1 N2 2.088(6) . ?
Zn1 N3 2.122(6) 1_565 ?
Zn1 N1 2.154(6) . ?
N1 C7 1.305(9) . ?
N1 C1 1.356(10) . ?
N2 C8 1.316(11) . ?
N2 C12 1.335(11) . ?
N3 C18 1.301(10) . ?
N3 C19 1.338(10) . ?
N3 Zn1 2.122(6) 1_545 ?
O1 C2 1.253(9) . ?
O2 C2 1.211(9) . ?
O3 C4 1.292(11) . ?
O3 Zn1 2.018(5) 6_455 ?
O4 C4 1.207(11) . ?
C1 C3 1.403(10) . ?
C1 C2 1.510(11) . ?
C3 C5 1.409(11) . ?
C3 C4 1.516(11) . ?
C5 C6 1.341(12) . ?
C5 H5 0.9500 . ?
C6 C7 1.372(11) . ?
C6 H6 0.9500 . ?
C7 H7 0.9500 . ?
C8 C9 1.398(13) . ?
C8 H8 0.9500 . ?
C9 C10 1.331(16) . ?
C9 H9 0.9500 . ?
C10 C11 1.386(15) . ?
C10 C13 1.482(13) . ?
C11 C12 1.377(13) . ?
C11 H11 0.9500 . ?
C12 H12 0.9500 . ?
C13 C14 1.467(13) . ?
C13 H13A 0.9900 . ?
C13 H13B 0.9900 . ?
C14 C15 1.574(13) . ?
C14 H14A 0.9900 . ?
C14 H14B 0.9900 . ?
C15 C16 1.521(13) . ?
C15 H15A 0.9900 . ?
C15 H15B 0.9900 . ?
C16 C17 1.387(13) . ?
C16 C20 1.397(13) . ?
C17 C18 1.386(12) . ?
C17 H17 0.9500 . ?
C18 H18 0.9500 . ?
C19 C20 1.387(11) . ?
C19 H19 0.9500 . ?
C20 H20 0.9500 . ?
O1W H1A 0.8292 . ?
O2W H2A 0.8184 . ?
O2W H2B 0.8234 . ?
O3W H3A 0.8928 . ?

loop_
_geom_hbond_atom_site_label_D
_geom_hbond_atom_site_label_H
_geom_hbond_atom_site_label_A
_geom_hbond_distance_DH
_geom_hbond_distance_HA
_geom_hbond_distance_DA
_geom_hbond_angle_DHA
_geom_hbond_site_symmetry_A
O1W H1A O2 0.83 2.16 2.917(11) 152 6_545
O2W H2A O4 0.82 2.35 2.766(12) 112 6_545
O2W H2B O3W 0.82 1.95 2.756(16) 166 .
O3W H3A O1 0.89 2.30 3.149(10) 158 1_545
O3W H3A O2 0.89 2.25 2.973(11) 138 1_545

loop_
_geom_torsion_atom_site_label_1
_geom_torsion_atom_site_label_2
_geom_torsion_atom_site_label_3
_geom_torsion_atom_site_label_4
_geom_torsion
_geom_torsion_site_symmetry_1
_geom_torsion_site_symmetry_2
_geom_torsion_site_symmetry_3
_geom_torsion_site_symmetry_4
_geom_torsion_publ_flag
C10 C13 C14 C15 177.0(10) . . . . ?
C13 C14 C15 C16 -165.3(9) . . . . ?
